data_4308488
loop_
_publ_author_name
'Mathieu Roger'
'Th\'er\`ese Arliguie'
'Pierre Thu\'ery'
'Marc Fourmigu\'e'
'Michel Ephritikhine'

_publ_contact_author_address
;
      CEA/Saclay, SCM (CNRS URA 331)
      B\^at. 125
      91191 Gif-sur-Yvette
      France
;
_publ_contact_author_email arliguie@drecam.cea.fr
_publ_contact_author_fax '33 (0) 1 69 08 66 40'
_publ_contact_author_name 'T. Arliguie'
_publ_contact_author_phone '33 (0) 1 69 08 60 42'
_publ_section_title
;
Homoleptic Tris(dithiolene) and Tetrakis(dithiolene) Complexes of
Uranium(IV)
;
_journal_name_full 'Inorganic Chemistry'
_journal_page_first 594
_journal_page_last 600
_journal_paper_doi 10.1021/ic049054q
_journal_volume 44
_journal_year 2005
_chemical_formula_sum 'C48 H80 Na4 O8 S16 U'
_chemical_formula_weight 1628.07
_space_group_IT_number 33
_symmetry_cell_setting orthorhombic
_symmetry_space_group_name_Hall 'P 2c -2n'
_symmetry_space_group_name_H-M 'P n a 21'
_atom_sites_solution_hydrogens geom
_atom_sites_solution_primary direct
_atom_sites_solution_secondary difmap
_audit_creation_method SHELXL-97
_cell_angle_alpha 90.00
_cell_angle_beta 90.00
_cell_angle_gamma 90.00
_cell_formula_units_Z 4
_cell_length_a 29.0956(8)
_cell_length_b 15.9080(4)
_cell_length_c 14.3610(4)
_cell_measurement_reflns_used 44816
_cell_measurement_temperature 110(2)
_cell_measurement_theta_max 25.68
_cell_measurement_theta_min 2.65
_cell_volume 6647.0(3)
_computing_cell_refinement 'DENZO-SMN (Otwinowski & Minor, 1997)'
_computing_data_collection 'Kappa-CCD software (Nonius B.V., 1998)'
_computing_data_reduction 'DENZO-SMN (Otwinowski & Minor, 1997)'
_computing_molecular_graphics 'SHELXTL (Sheldrick, 1999)'
_computing_publication_material 'SHELXTL (Sheldrick, 1999)'
_computing_structure_refinement 'SHELXL-97 (Sheldrick, 1997)'
_computing_structure_solution 'SHELXS-97 (Sheldrick, 1997)'
_diffrn_ambient_temperature 110(2)
_diffrn_measured_fraction_theta_full 0.998
_diffrn_measured_fraction_theta_max 0.998
_diffrn_measurement_device_type 'Nonius Kappa-CCD'
_diffrn_measurement_method '\f scans'
_diffrn_radiation_monochromator graphite
_diffrn_radiation_source 'fine-focus sealed tube'
_diffrn_radiation_type MoK\a
_diffrn_radiation_wavelength 0.71073
_diffrn_reflns_av_R_equivalents 0.0726
_diffrn_reflns_av_sigmaI/netI 0.1031
_diffrn_reflns_limit_h_max 35
_diffrn_reflns_limit_h_min -35
_diffrn_reflns_limit_k_max 18
_diffrn_reflns_limit_k_min -19
_diffrn_reflns_limit_l_max 17
_diffrn_reflns_limit_l_min -17
_diffrn_reflns_number 44816
_diffrn_reflns_theta_full 25.68
_diffrn_reflns_theta_max 25.68
_diffrn_reflns_theta_min 2.65
_diffrn_standards_decay_% 0
_diffrn_standards_interval_time 0
_exptl_absorpt_coefficient_mu 3.017
_exptl_absorpt_correction_T_max 0.884
_exptl_absorpt_correction_T_min 0.609
_exptl_absorpt_correction_type refdelf
_exptl_absorpt_process_details 'program DELABS from PLATON (Spek, 2000)'
_exptl_crystal_colour 'translucent dark red'
_exptl_crystal_density_diffrn 1.627
_exptl_crystal_density_meas ?
_exptl_crystal_description irregular
_exptl_crystal_F_000 3296
_exptl_crystal_size_max 0.18
_exptl_crystal_size_mid 0.18
_exptl_crystal_size_min 0.15
_refine_diff_density_max 0.481
_refine_diff_density_min -0.597
_refine_diff_density_rms 0.115
_refine_ls_abs_structure_details 'Flack H D (1983), Acta Cryst. A39, 876-881'
_refine_ls_abs_structure_Flack -0.014(4)
_refine_ls_extinction_method none
_refine_ls_goodness_of_fit_ref 0.984
_refine_ls_hydrogen_treatment constr
_refine_ls_matrix_type full
_refine_ls_number_parameters 694
_refine_ls_number_reflns 12603
_refine_ls_number_restraints 13
_refine_ls_restrained_S_all 0.984
_refine_ls_R_factor_all 0.0719
_refine_ls_R_factor_gt 0.0435
_refine_ls_shift/su_max 0.001
_refine_ls_shift/su_mean 0.000
_refine_ls_structure_factor_coef Fsqd
_refine_ls_weighting_details 'calc w=1/[\s^2^(Fo^2^)]'
_refine_ls_weighting_scheme calc
_refine_ls_wR_factor_gt 0.0712
_refine_ls_wR_factor_ref 0.0791
_reflns_number_gt 9641
_reflns_number_total 12603
_reflns_threshold_expression >2sigma(I)
_cod_data_source_file ic049054qsi20040716_091518_2.cif
_cod_data_source_block 1
_cod_database_code 4308488

loop_
_symmetry_equiv_pos_as_xyz
'x, y, z'
'-x, -y, z+1/2'
'x+1/2, -y+1/2, z'
'-x+1/2, y+1/2, z+1/2'

loop_
_atom_site_label
_atom_site_type_symbol
_atom_site_fract_x
_atom_site_fract_y
_atom_site_fract_z
_atom_site_U_iso_or_equiv
_atom_site_adp_type
_atom_site_occupancy
_atom_site_symmetry_multiplicity
_atom_site_calc_flag
_atom_site_refinement_flags
_atom_site_disorder_assembly
_atom_site_disorder_group
U U 0.083750(8) 0.203458(14) 0.42493(2) 0.01888(6) Uani 1 1 d . . .
S1A S 0.14719(6) 0.31256(12) 0.50790(13) 0.0241(4) Uani 1 1 d . . .
S2A S 0.12882(7) 0.11988(13) 0.57030(14) 0.0240(5) Uani 1 1 d . . .
S3A S 0.18432(8) 0.13995(14) 0.73811(15) 0.0373(5) Uani 1 1 d . . .
S4A S 0.19725(7) 0.35089(13) 0.67620(14) 0.0313(5) Uani 1 1 d . . .
C1A C 0.1661(2) 0.2718(4) 0.6145(5) 0.0231(18) Uani 1 1 d . . .
C2A C 0.1601(2) 0.1906(5) 0.6405(5) 0.0265(18) Uani 1 1 d . . .
C3A C 0.2256(3) 0.2146(5) 0.7819(6) 0.037(2) Uani 1 1 d . . .
H3A H 0.2360 0.1969 0.8430 0.044 Uiso 1 1 calc R . .
H3B H 0.2521 0.2159 0.7408 0.044 Uiso 1 1 calc R . .
C4A C 0.2049(3) 0.3029(6) 0.7886(5) 0.038(2) Uani 1 1 d . . .
H4A H 0.2248 0.3380 0.8262 0.045 Uiso 1 1 calc R . .
H4B H 0.1753 0.2994 0.8197 0.045 Uiso 1 1 calc R . .
S1B S 0.11594(7) 0.33772(12) 0.31163(13) 0.0231(4) Uani 1 1 d . . .
S2B S 0.01711(6) 0.24647(11) 0.28702(13) 0.0220(4) Uani 1 1 d . . .
S3B S 0.00060(7) 0.33121(13) 0.11002(14) 0.0317(5) Uani 1 1 d . . .
S4B S 0.11030(7) 0.41638(13) 0.12943(14) 0.0313(5) Uani 1 1 d . . .
C1B C 0.0823(3) 0.3494(4) 0.2094(5) 0.0249(16) Uani 1 1 d . . .
C2B C 0.0405(2) 0.3139(4) 0.2016(5) 0.0222(17) Uani 1 1 d . . .
C3B C 0.0266(3) 0.4123(5) 0.0408(6) 0.038(2) Uani 1 1 d U . .
H3E H 0.0111 0.4143 -0.0190 0.046 Uiso 1 1 calc R . .
H3F H 0.0216 0.4659 0.0713 0.046 Uiso 1 1 calc R . .
C4B C 0.0767(3) 0.4017(5) 0.0243(5) 0.035(2) Uani 1 1 d U . .
H4E H 0.0867 0.4419 -0.0222 0.042 Uiso 1 1 calc R . .
H4F H 0.0823 0.3457 0.0000 0.042 Uiso 1 1 calc R . .
S1C S 0.07274(6) 0.02553(11) 0.40683(12) 0.0219(5) Uani 1 1 d . . .
S2C S 0.14645(7) 0.14079(12) 0.29536(14) 0.0227(4) Uani 1 1 d . . .
S3C S 0.20282(7) -0.01113(13) 0.25628(15) 0.0297(5) Uani 1 1 d . . .
S4C S 0.12931(8) -0.12378(13) 0.38497(15) 0.0381(5) Uani 1 1 d . . .
C1C C 0.1243(2) -0.0159(5) 0.3613(5) 0.0208(17) Uani 1 1 d . . .
C2C C 0.1543(3) 0.0322(5) 0.3137(5) 0.0263(18) Uani 1 1 d . . .
C3C C 0.1793(3) -0.1105(5) 0.2197(6) 0.038(2) Uani 1 1 d . . .
H3C H 0.1517 -0.1007 0.1834 0.045 Uiso 1 1 calc R . .
H3D H 0.2014 -0.1390 0.1801 0.045 Uiso 1 1 calc R . .
C4C C 0.1678(4) -0.1662(6) 0.3023(8) 0.071(3) Uani 1 1 d . . .
H4C H 0.1962 -0.1801 0.3340 0.085 Uiso 1 1 calc R . .
H4D H 0.1549 -0.2183 0.2789 0.085 Uiso 1 1 calc R . .
S1D S -0.00421(6) 0.13308(11) 0.46935(13) 0.0220(4) Uani 1 1 d . . .
S2D S 0.03470(6) 0.31329(12) 0.54337(13) 0.0241(4) Uani 1 1 d . . .
S3D S -0.05776(7) 0.37098(13) 0.58709(15) 0.0305(5) Uani 1 1 d . . .
S4D S -0.09891(7) 0.18151(13) 0.50212(15) 0.0305(5) Uani 1 1 d . . .
C1D C -0.0407(2) 0.2141(5) 0.5067(5) 0.0252(17) Uani 1 1 d . . .
C2D C -0.0247(2) 0.2874(5) 0.5403(5) 0.0223(17) Uani 1 1 d . . .
C3D C -0.1123(3) 0.3211(6) 0.6140(7) 0.055(3) Uani 1 1 d . . .
H3G H -0.1082 0.2832 0.6663 0.066 Uiso 1 1 calc R . .
H3H H -0.1343 0.3638 0.6323 0.066 Uiso 1 1 calc R . .
C4D C -0.1314(3) 0.2719(5) 0.5313(7) 0.048(3) Uani 1 1 d . . .
H4G H -0.1325 0.3088 0.4775 0.058 Uiso 1 1 calc R . .
H4H H -0.1626 0.2548 0.5454 0.058 Uiso 1 1 calc R . .
Na1 Na 0.21187(10) 0.27116(18) 0.3443(2) 0.0277(7) Uani 1 1 d . . .
Na2 Na 0.04532(10) 0.03231(18) 0.6049(2) 0.0275(7) Uani 1 1 d . . .
Na3 Na -0.00486(10) 0.06884(18) 0.2787(2) 0.0269(7) Uani 1 1 d . . .
Na4 Na 0.02660(10) 0.40654(18) 0.3775(2) 0.0299(7) Uani 1 1 d . . .
O1 O 0.26641(15) 0.1859(3) 0.4182(5) 0.0346(12) Uani 1 1 d . . .
O2 O 0.24369(18) 0.2727(3) 0.1932(4) 0.0296(13) Uani 1 1 d . . .
O3 O 0.24899(18) 0.3996(3) 0.3711(4) 0.0311(13) Uani 1 1 d . . .
O4 O 0.02266(19) 0.0827(4) 0.7558(4) 0.0304(14) Uani 1 1 d . . .
O5 O -0.02424(17) -0.0485(4) 0.6250(4) 0.0290(14) Uani 1 1 d . . .
O6 O 0.07831(17) -0.0825(3) 0.6981(3) 0.0292(12) Uani 1 1 d . . .
O7 O -0.03909(18) 0.4679(3) 0.3283(4) 0.0338(14) Uani 1 1 d . . .
O8 O 0.06280(18) 0.5342(3) 0.4040(3) 0.0313(14) Uani 1 1 d . . .
C11 C 0.2499(3) 0.1467(6) 0.5009(6) 0.043(2) Uani 1 1 d . . .
H11A H 0.2179 0.1607 0.5107 0.052 Uiso 1 1 calc R . .
H11B H 0.2674 0.1660 0.5543 0.052 Uiso 1 1 calc R . .
C12 C 0.2553(3) 0.0537(6) 0.4896(6) 0.043(2) Uani 1 1 d . . .
H12A H 0.2286 0.0289 0.4599 0.051 Uiso 1 1 calc R . .
H12B H 0.2606 0.0263 0.5490 0.051 Uiso 1 1 calc R . .
C13 C 0.2976(2) 0.0484(4) 0.4269(8) 0.0374(18) Uani 1 1 d . . .
H13A H 0.3257 0.0513 0.4632 0.045 Uiso 1 1 calc R . .
H13B H 0.2976 -0.0031 0.3909 0.045 Uiso 1 1 calc R . .
C14 C 0.2928(3) 0.1248(5) 0.3643(5) 0.032(2) Uani 1 1 d . . .
H14A H 0.3227 0.1473 0.3482 0.038 Uiso 1 1 calc R . .
H14B H 0.2766 0.1102 0.3074 0.038 Uiso 1 1 calc R . .
C21 C 0.2355(3) 0.3506(5) 0.1427(6) 0.035(2) Uani 1 1 d . . .
H21A H 0.2629 0.3855 0.1429 0.042 Uiso 1 1 calc R . .
H21B H 0.2105 0.3819 0.1709 0.042 Uiso 1 1 calc R . .
C22 C 0.2232(4) 0.3251(6) 0.0440(6) 0.045(3) Uani 1 1 d . . .
H22A H 0.1998 0.3618 0.0182 0.054 Uiso 1 1 calc R . .
H22B H 0.2500 0.3261 0.0038 0.054 Uiso 1 1 calc R . .
C23 C 0.2055(3) 0.2374(6) 0.0560(7) 0.046(3) Uani 1 1 d . . .
H23A H 0.1739 0.2372 0.0777 0.055 Uiso 1 1 calc R . .
H23B H 0.2076 0.2055 -0.0014 0.055 Uiso 1 1 calc R . .
C24 C 0.2376(3) 0.2041(5) 0.1285(5) 0.037(2) Uani 1 1 d . . .
H24A H 0.2244 0.1556 0.1595 0.045 Uiso 1 1 calc R . .
H24B H 0.2667 0.1881 0.1009 0.045 Uiso 1 1 calc R . .
C31 C 0.2244(3) 0.4769(5) 0.3623(7) 0.041(2) Uani 1 1 d . . .
H31A H 0.1922 0.4661 0.3500 0.049 Uiso 1 1 calc R . .
H31B H 0.2368 0.5100 0.3113 0.049 Uiso 1 1 calc R . .
C32 C 0.2300(3) 0.5236(6) 0.4535(6) 0.044(3) Uani 1 1 d . . .
H32A H 0.2075 0.5054 0.4992 0.053 Uiso 1 1 calc R . .
H32B H 0.2275 0.5839 0.4449 0.053 Uiso 1 1 calc R . .
C33 C 0.2783(3) 0.4978(6) 0.4809(6) 0.045(2) Uani 1 1 d . . .
H33A H 0.2835 0.5050 0.5472 0.054 Uiso 1 1 calc R . .
H33B H 0.3012 0.5293 0.4465 0.054 Uiso 1 1 calc R . .
C34 C 0.2782(3) 0.4047(6) 0.4533(5) 0.039(2) Uani 1 1 d . . .
H34A H 0.3091 0.3857 0.4391 0.047 Uiso 1 1 calc R . .
H34B H 0.2659 0.3703 0.5033 0.047 Uiso 1 1 calc R . .
C41 C -0.0136(3) 0.1459(5) 0.7522(6) 0.036(2) Uani 1 1 d . . .
H41A H -0.0416 0.1243 0.7800 0.043 Uiso 1 1 calc R . .
H41B H -0.0200 0.1616 0.6882 0.043 Uiso 1 1 calc R . .
C42 C 0.0042(3) 0.2219(5) 0.8074(6) 0.042(2) Uani 1 1 d . . .
H42A H -0.0076 0.2742 0.7820 0.051 Uiso 1 1 calc R . .
H42B H -0.0042 0.2180 0.8726 0.051 Uiso 1 1 calc R . .
C43 C 0.0555(3) 0.2155(5) 0.7947(6) 0.042(2) Uani 1 1 d . . .
H43A H 0.0718 0.2433 0.8451 0.050 Uiso 1 1 calc R . .
H43B H 0.0651 0.2399 0.7359 0.050 Uiso 1 1 calc R . .
C44 C 0.0638(3) 0.1202(5) 0.7962(6) 0.034(2) Uani 1 1 d . . .
H44A H 0.0907 0.1058 0.7598 0.041 Uiso 1 1 calc R . .
H44B H 0.0682 0.1006 0.8595 0.041 Uiso 1 1 calc R . .
C51 C -0.0693(3) -0.0100(5) 0.6349(5) 0.032(2) Uani 1 1 d . . .
H51A H -0.0679 0.0491 0.6185 0.038 Uiso 1 1 calc R . .
H51B H -0.0799 -0.0147 0.6987 0.038 Uiso 1 1 calc R . .
C52 C -0.1016(3) -0.0562(5) 0.5698(6) 0.0299(19) Uani 1 1 d . . .
H52A H -0.1045 -0.0271 0.5108 0.036 Uiso 1 1 calc R . .
H52B H -0.1318 -0.0626 0.5974 0.036 Uiso 1 1 calc R . .
C53 C -0.0780(3) -0.1417(5) 0.5572(6) 0.027(2) Uani 1 1 d . . .
H53A H -0.0843 -0.1791 0.6090 0.033 Uiso 1 1 calc R . .
H53B H -0.0871 -0.1686 0.4995 0.033 Uiso 1 1 calc R . .
C54 C -0.0279(3) -0.1142(5) 0.5551(6) 0.032(2) Uani 1 1 d . . .
H54A H -0.0078 -0.1609 0.5700 0.038 Uiso 1 1 calc R . .
H54B H -0.0198 -0.0927 0.4941 0.038 Uiso 1 1 calc R . .
C61 C 0.0859(3) -0.1532(5) 0.6362(6) 0.038(2) Uani 1 1 d . . .
H61A H 0.0813 -0.1363 0.5719 0.046 Uiso 1 1 calc R . .
H61B H 0.0646 -0.1983 0.6504 0.046 Uiso 1 1 calc R . .
C62 C 0.1343(3) -0.1815(7) 0.6510(7) 0.062(3) Uani 1 1 d . . .
H62A H 0.1553 -0.1519 0.6101 0.074 Uiso 1 1 calc R . .
H62B H 0.1374 -0.2415 0.6408 0.074 Uiso 1 1 calc R . .
C63 C 0.1428(3) -0.1590(6) 0.7520(6) 0.043(2) Uani 1 1 d . . .
H63A H 0.1299 -0.2008 0.7937 0.051 Uiso 1 1 calc R . .
H63B H 0.1753 -0.1526 0.7648 0.051 Uiso 1 1 calc R . .
C64 C 0.1178(3) -0.0765(5) 0.7598(6) 0.040(2) Uani 1 1 d . . .
H64A H 0.1079 -0.0669 0.8234 0.048 Uiso 1 1 calc R . .
H64B H 0.1376 -0.0305 0.7410 0.048 Uiso 1 1 calc R . .
C71 C -0.0395(3) 0.5407(6) 0.2697(7) 0.046(2) Uani 1 1 d . . .
H71A H -0.0209 0.5314 0.2145 0.055 Uiso 1 1 calc R . .
H71B H -0.0276 0.5892 0.3027 0.055 Uiso 1 1 calc R . .
C72 C -0.0897(3) 0.5542(6) 0.2434(6) 0.045(2) Uani 1 1 d . . .
H72A H -0.1057 0.5872 0.2899 0.054 Uiso 1 1 calc R . .
H72B H -0.0926 0.5813 0.1832 0.054 Uiso 1 1 calc R . .
C73 C -0.1073(3) 0.4647(6) 0.2406(6) 0.043(2) Uani 1 1 d . . .
H73A H -0.1401 0.4627 0.2521 0.052 Uiso 1 1 calc R . .
H73B H -0.1009 0.4389 0.1808 0.052 Uiso 1 1 calc R . .
C74 C -0.0812(3) 0.4214(5) 0.3172(6) 0.039(2) Uani 1 1 d . . .
H74A H -0.0988 0.4219 0.3746 0.047 Uiso 1 1 calc R . .
H74B H -0.0747 0.3635 0.3005 0.047 Uiso 1 1 calc R . .
C81 C 0.0896(3) 0.5736(5) 0.3347(6) 0.040(2) Uani 1 1 d . . .
H81A H 0.0702 0.5965 0.2860 0.048 Uiso 1 1 calc R . .
H81B H 0.1108 0.5338 0.3069 0.048 Uiso 1 1 calc R . .
C82 C 0.1155(3) 0.6430(6) 0.3833(7) 0.044(3) Uani 1 1 d . . .
H82A H 0.1014 0.6972 0.3715 0.053 Uiso 1 1 calc R . .
H82B H 0.1473 0.6448 0.3629 0.053 Uiso 1 1 calc R . .
C83 C 0.1124(4) 0.6199(6) 0.4875(7) 0.048(3) Uani 1 1 d . . .
H83A H 0.1426 0.6189 0.5161 0.057 Uiso 1 1 calc R . .
H83B H 0.0931 0.6593 0.5210 0.057 Uiso 1 1 calc R . .
C84 C 0.0911(3) 0.5328(5) 0.4862(6) 0.035(2) Uani 1 1 d . . .
H84A H 0.1146 0.4896 0.4818 0.042 Uiso 1 1 calc R . .
H84B H 0.0728 0.5230 0.5416 0.042 Uiso 1 1 calc R . .

loop_
_atom_site_aniso_label
_atom_site_aniso_U_11
_atom_site_aniso_U_22
_atom_site_aniso_U_33
_atom_site_aniso_U_23
_atom_site_aniso_U_13
_atom_site_aniso_U_12
U 0.01917(11) 0.01865(10) 0.01882(10) 0.00039(18) -0.00039(18) -0.00033(12)
S1A 0.0237(10) 0.0235(11) 0.0251(10) 0.0009(8) -0.0026(8) -0.0010(8)
S2A 0.0223(11) 0.0261(11) 0.0235(10) 0.0021(9) -0.0031(9) -0.0034(9)
S3A 0.0376(13) 0.0422(13) 0.0320(12) 0.0130(10) -0.0114(10) -0.0113(11)
S4A 0.0341(12) 0.0308(12) 0.0290(11) -0.0049(9) -0.0027(9) -0.0048(10)
C1A 0.014(4) 0.027(5) 0.029(4) 0.002(3) 0.007(3) -0.004(3)
C2A 0.013(4) 0.040(5) 0.026(4) 0.001(4) 0.001(3) -0.007(4)
C3A 0.030(5) 0.055(6) 0.026(5) -0.004(5) -0.015(4) -0.004(5)
C4A 0.042(5) 0.049(6) 0.021(4) -0.001(4) -0.008(4) 0.002(5)
S1B 0.0220(10) 0.0240(10) 0.0233(10) 0.0004(8) -0.0003(8) 0.0003(8)
S2B 0.0227(10) 0.0216(10) 0.0216(10) 0.0010(8) -0.0032(8) -0.0009(8)
S3B 0.0352(12) 0.0304(11) 0.0295(11) 0.0071(9) -0.0115(9) -0.0048(9)
S4B 0.0333(12) 0.0341(12) 0.0265(11) 0.0097(9) 0.0014(10) -0.0035(10)
C1B 0.034(4) 0.015(4) 0.025(4) 0.000(3) -0.001(4) 0.003(4)
C2B 0.025(4) 0.018(4) 0.024(4) -0.002(3) -0.005(3) 0.005(3)
C3B 0.045(5) 0.037(5) 0.033(4) 0.012(4) -0.015(4) 0.004(4)
C4B 0.042(5) 0.036(4) 0.026(4) 0.009(3) -0.001(4) -0.001(4)
S1C 0.0207(9) 0.0221(9) 0.0229(13) -0.0001(8) 0.0003(8) 0.0003(7)
S2C 0.0226(10) 0.0218(10) 0.0238(10) -0.0015(9) 0.0033(9) -0.0002(8)
S3C 0.0264(11) 0.0253(11) 0.0375(12) -0.0050(9) 0.0098(9) -0.0010(9)
S4C 0.0548(14) 0.0238(11) 0.0356(11) 0.0027(9) 0.0117(11) 0.0082(10)
C1C 0.016(4) 0.025(4) 0.022(4) 0.000(3) -0.002(3) 0.004(3)
C2C 0.027(4) 0.030(4) 0.022(4) -0.008(4) -0.002(3) 0.006(4)
C3C 0.033(5) 0.039(5) 0.042(5) -0.017(4) 0.010(4) -0.003(4)
C4C 0.083(8) 0.032(6) 0.097(8) -0.004(6) 0.051(7) -0.001(6)
S1D 0.0201(10) 0.0221(10) 0.0237(9) -0.0015(8) 0.0016(8) -0.0002(8)
S2D 0.0220(10) 0.0261(11) 0.0242(10) -0.0037(8) 0.0009(8) -0.0029(8)
S3D 0.0264(11) 0.0292(11) 0.0359(12) -0.0074(10) 0.0050(9) 0.0024(9)
S4D 0.0213(10) 0.0298(12) 0.0404(12) -0.0046(9) -0.0001(9) -0.0013(8)
C1D 0.024(4) 0.021(4) 0.030(4) 0.005(4) 0.005(3) 0.003(3)
C2D 0.018(4) 0.030(4) 0.019(4) 0.002(4) -0.001(3) -0.001(3)
C3D 0.032(5) 0.067(7) 0.066(7) -0.029(6) 0.023(5) -0.004(5)
C4D 0.026(5) 0.041(6) 0.077(7) -0.020(5) -0.003(5) 0.009(4)
Na1 0.0291(17) 0.0274(17) 0.0267(16) 0.0009(13) 0.0008(14) -0.0003(14)
Na2 0.0259(17) 0.0305(17) 0.0260(16) 0.0040(13) -0.0004(13) -0.0010(14)
Na3 0.0287(17) 0.0252(16) 0.0267(16) -0.0012(13) -0.0014(14) -0.0022(13)
Na4 0.0290(17) 0.0278(18) 0.0331(17) 0.0001(14) -0.0039(14) 0.0031(14)
O1 0.034(3) 0.035(3) 0.035(3) 0.006(4) 0.008(4) 0.005(2)
O2 0.037(3) 0.023(3) 0.028(3) 0.002(2) 0.000(3) -0.004(2)
O3 0.029(3) 0.031(3) 0.033(3) -0.005(3) -0.006(3) 0.000(3)
O4 0.031(3) 0.032(3) 0.028(3) 0.001(3) 0.004(3) -0.002(3)
O5 0.019(3) 0.043(4) 0.025(3) -0.004(3) -0.001(2) 0.001(3)
O6 0.023(3) 0.032(3) 0.032(3) -0.002(2) 0.001(2) 0.004(2)
O7 0.029(3) 0.025(3) 0.047(4) 0.000(3) -0.003(3) -0.005(3)
O8 0.037(3) 0.030(3) 0.026(4) 0.000(2) -0.003(3) 0.001(2)
C11 0.030(5) 0.055(6) 0.044(5) 0.002(5) 0.006(4) 0.007(5)
C12 0.040(5) 0.053(6) 0.035(5) 0.012(5) 0.008(4) -0.007(5)
C13 0.036(4) 0.023(4) 0.053(5) 0.000(6) -0.009(6) -0.002(3)
C14 0.027(5) 0.036(5) 0.033(5) -0.002(4) 0.008(4) -0.004(4)
C21 0.023(4) 0.039(5) 0.043(5) 0.002(4) 0.000(4) -0.002(4)
C22 0.067(7) 0.045(6) 0.024(5) 0.003(4) 0.004(5) 0.004(5)
C23 0.054(7) 0.045(6) 0.039(6) -0.008(5) 0.003(5) 0.001(5)
C24 0.054(6) 0.030(5) 0.027(5) -0.001(4) 0.014(4) -0.001(5)
C31 0.037(5) 0.025(5) 0.060(6) 0.001(4) -0.015(5) 0.006(4)
C32 0.047(6) 0.034(5) 0.052(7) -0.007(4) 0.001(4) -0.001(4)
C33 0.053(6) 0.051(6) 0.031(5) -0.005(4) -0.016(4) 0.002(5)
C34 0.031(5) 0.057(6) 0.029(5) 0.000(4) -0.003(4) -0.001(4)
C41 0.036(5) 0.025(5) 0.046(5) 0.001(4) -0.010(4) -0.001(4)
C42 0.059(6) 0.037(5) 0.032(5) 0.001(4) -0.003(4) 0.001(4)
C43 0.057(6) 0.039(6) 0.029(4) 0.004(4) -0.010(4) -0.013(5)
C44 0.044(6) 0.038(6) 0.021(4) 0.001(4) -0.012(4) -0.008(4)
C51 0.034(5) 0.031(5) 0.029(4) -0.004(4) 0.000(4) 0.009(4)
C52 0.028(4) 0.028(4) 0.033(5) 0.004(4) -0.001(4) -0.001(4)
C53 0.035(5) 0.023(4) 0.025(4) 0.000(4) -0.003(4) -0.001(4)
C54 0.031(5) 0.032(5) 0.032(5) -0.006(4) 0.006(4) -0.003(4)
C61 0.033(5) 0.050(5) 0.032(5) -0.008(4) -0.001(4) 0.006(5)
C62 0.043(6) 0.085(9) 0.056(6) -0.025(6) -0.015(5) 0.023(6)
C63 0.037(5) 0.056(6) 0.036(5) -0.006(5) -0.007(4) 0.016(5)
C64 0.041(5) 0.046(6) 0.032(5) -0.001(4) -0.009(4) 0.000(4)
C71 0.044(6) 0.042(6) 0.053(6) 0.014(5) -0.005(5) 0.000(5)
C72 0.038(6) 0.056(6) 0.040(5) 0.024(5) -0.004(5) 0.007(5)
C73 0.028(5) 0.058(6) 0.044(6) 0.005(5) -0.005(4) -0.015(5)
C74 0.032(5) 0.039(5) 0.046(5) 0.000(4) -0.004(5) -0.002(5)
C81 0.058(6) 0.032(5) 0.031(5) 0.006(4) 0.007(5) 0.000(5)
C82 0.034(5) 0.034(5) 0.066(7) 0.010(5) 0.009(5) -0.003(4)
C83 0.048(6) 0.047(7) 0.047(7) -0.019(5) 0.011(5) 0.004(5)
C84 0.048(6) 0.027(5) 0.030(5) 0.001(4) -0.003(4) -0.008(4)

loop_
_atom_type_symbol
_atom_type_description
_atom_type_scat_dispersion_real
_atom_type_scat_dispersion_imag
_atom_type_scat_source
C C 0.0033 0.0016 'International Tables Vol C Tables 4.2.6.8 and 6.1.1.4'
H H 0.0000 0.0000 'International Tables Vol C Tables 4.2.6.8 and 6.1.1.4'
S S 0.1246 0.1234 'International Tables Vol C Tables 4.2.6.8 and 6.1.1.4'
U U -9.6767 9.6646 'International Tables Vol C Tables 4.2.6.8 and 6.1.1.4'
Na Na 0.0362 0.0249 'International Tables Vol C Tables 4.2.6.8 and 6.1.1.4'
O O 0.0106 0.0060 'International Tables Vol C Tables 4.2.6.8 and 6.1.1.4'

loop_
_geom_angle_atom_site_label_1
_geom_angle_atom_site_label_2
_geom_angle_atom_site_label_3
_geom_angle
_geom_angle_site_symmetry_1
_geom_angle_site_symmetry_3
_geom_angle_publ_flag
S2C U S1A 94.26(6) . . ?
S2C U S2A 91.22(6) . . ?
S1A U S2A 70.63(6) . . ?
S2C U S2D 162.31(6) . . ?
S1A U S2D 72.15(6) . . ?
S2A U S2D 94.67(6) . . ?
S2C U S1B 70.82(6) . . ?
S1A U S1B 63.95(5) . . ?
S2A U S1B 128.96(6) . . ?
S2D U S1B 92.66(6) . . ?
S2C U S2B 93.84(6) . . ?
S1A U S2B 126.47(5) . . ?
S2A U S2B 161.59(6) . . ?
S2D U S2B 85.78(5) . . ?
S1B U S2B 69.31(5) . . ?
S2C U S1C 70.07(5) . . ?
S1A U S1C 136.54(5) . . ?
S2A U S1C 69.54(5) . . ?
S2D U S1C 127.60(5) . . ?
S1B U S1C 136.73(5) . . ?
S2B U S1C 95.63(5) . . ?
S2C U S1D 126.36(5) . . ?
S1A U S1D 137.42(5) . . ?
S2A U S1D 93.83(6) . . ?
S2D U S1D 69.91(5) . . ?
S1B U S1D 135.65(5) . . ?
S2B U S1D 68.99(5) . . ?
S1C U S1D 62.20(5) . . ?
S2C U Na4 118.92(6) . . ?
S1A U Na4 80.40(6) . . ?
S2A U Na4 139.70(6) . . ?
S2D U Na4 48.94(6) . . ?
S1B U Na4 52.15(6) . . ?
S2B U Na4 50.01(6) . . ?
S1C U Na4 142.91(6) . . ?
S1D U Na4 88.89(6) . . ?
S2C U Na2 112.24(6) . . ?
S1A U Na2 109.76(6) . . ?
S2A U Na2 46.52(6) . . ?
S2D U Na2 83.59(6) . . ?
S1B U Na2 173.52(6) . . ?
S2B U Na2 115.50(6) . . ?
S1C U Na2 48.72(6) . . ?
S1D U Na2 47.67(6) . . ?
Na4 U Na2 126.90(6) . . ?
S2C U Na3 83.03(6) . . ?
S1A U Na3 172.45(6) . . ?
S2A U Na3 116.36(6) . . ?
S2D U Na3 108.98(6) . . ?
S1B U Na3 108.51(6) . . ?
S2B U Na3 47.05(6) . . ?
S1C U Na3 48.93(5) . . ?
S1D U Na3 47.51(6) . . ?
Na4 U Na3 94.72(6) . . ?
Na2 U Na3 77.76(6) . . ?
S2C U Na1 45.77(6) . . ?
S1A U Na1 49.45(6) . . ?
S2A U Na1 84.74(6) . . ?
S2D U Na1 118.20(6) . . ?
S1B U Na1 48.20(6) . . ?
S2B U Na1 111.30(6) . . ?
S1C U Na1 109.90(5) . . ?
S1D U Na1 171.83(6) . . ?
Na4 U Na1 97.41(6) . . ?
Na2 U Na1 129.52(6) . . ?
Na3 U Na1 126.32(6) . . ?
C1A S1A U 110.4(2) . . ?
C1A S1A Na1 113.3(2) . . ?
U S1A Na1 86.89(7) . . ?
C2A S2A U 111.4(3) . . ?
C2A S2A Na2 130.8(3) . . ?
U S2A Na2 87.88(8) . . ?
C2A S3A C3A 104.0(4) . . ?
C1A S4A C4A 102.0(4) . . ?
C2A C1A S1A 123.6(6) . . ?
C2A C1A S4A 126.9(6) . . ?
S1A C1A S4A 109.4(4) . . ?
C1A C2A S2A 121.2(6) . . ?
C1A C2A S3A 127.0(6) . . ?
S2A C2A S3A 111.6(4) . . ?
C4A C3A S3A 111.3(6) . . ?
C3A C4A S4A 112.4(6) . . ?
C1B S1B U 111.8(3) . . ?
C1B S1B Na4 75.1(3) . . ?
U S1B Na4 78.85(7) . . ?
C1B S1B Na1 132.4(3) . . ?
U S1B Na1 87.26(8) . . ?
Na4 S1B Na1 152.43(10) . . ?
C2B S2B U 111.5(2) . . ?
C2B S2B Na4 74.9(2) . . ?
U S2B Na4 80.40(7) . . ?
C2B S2B Na3 130.4(2) . . ?
U S2B Na3 86.84(8) . . ?
Na4 S2B Na3 154.67(11) . . ?
C2B S3B C3B 104.3(4) . . ?
C1B S4B C4B 102.4(4) . . ?
C2B C1B S4B 128.0(6) . . ?
C2B C1B S1B 121.5(6) . . ?
S4B C1B S1B 110.3(4) . . ?
C2B C1B Na4 73.1(4) . . ?
S4B C1B Na4 125.5(3) . . ?
S1B C1B Na4 70.6(2) . . ?
C1B C2B S2B 123.0(6) . . ?
C1B C2B S3B 125.9(6) . . ?
S2B C2B S3B 111.0(4) . . ?
C1B C2B Na4 81.0(4) . . ?
S2B C2B Na4 69.9(2) . . ?
S3B C2B Na4 117.9(3) . . ?
C4B C3B S3B 114.8(6) . . ?
C3B C4B S4B 112.4(6) . . ?
C1C S1C U 107.9(3) . . ?
C1C S1C Na2 126.8(2) . . ?
U S1C Na2 84.64(7) . . ?
C1C S1C Na3 120.0(2) . . ?
U S1C Na3 84.98(7) . . ?
Na2 S1C Na3 112.32(9) . . ?
C2C S2C U 109.6(3) . . ?
C2C S2C Na1 125.4(3) . . ?
U S2C Na1 90.68(8) . . ?
C2C S3C C3C 100.1(4) . . ?
C1C S4C C4C 107.2(4) . . ?
C2C C1C S4C 126.8(6) . . ?
C2C C1C S1C 121.8(6) . . ?
S4C C1C S1C 111.4(4) . . ?
C1C C2C S2C 123.3(6) . . ?
C1C C2C S3C 122.1(6) . . ?
S2C C2C S3C 114.5(4) . . ?
C4C C3C S3C 111.6(6) . . ?
C3C C4C S4C 116.2(7) . . ?
C1D S1D U 108.7(3) . . ?
C1D S1D Na2 120.0(3) . . ?
U S1D Na2 85.51(7) . . ?
C1D S1D Na3 122.7(3) . . ?
U S1D Na3 86.20(7) . . ?
Na2 S1D Na3 115.99(10) . . ?
C2D S2D Na4 91.1(2) . . ?
C2D S2D U 109.5(3) . . ?
Na4 S2D U 81.89(8) . . ?
C2D S3D C3D 103.1(4) . . ?
C4D S4D C1D 105.3(4) . . ?
C2D C1D S1D 122.6(6) . . ?
C2D C1D S4D 126.7(6) . . ?
S1D C1D S4D 110.6(4) . . ?
C1D C2D S3D 126.8(6) . . ?
C1D C2D S2D 123.1(6) . . ?
S3D C2D S2D 110.1(4) . . ?
C4D C3D S3D 112.1(6) . . ?
C3D C4D S4D 114.0(7) . . ?
O1 Na1 O3 96.8(2) . . ?
O1 Na1 O2 99.0(2) . . ?
O3 Na1 O2 87.8(2) . . ?
O1 Na1 S2C 98.05(16) . . ?
O3 Na1 S2C 164.92(19) . . ?
O2 Na1 S2C 92.40(16) . . ?
O1 Na1 S1B 154.05(19) . . ?
O3 Na1 S1B 98.38(17) . . ?
O2 Na1 S1B 102.47(17) . . ?
S2C Na1 S1B 66.85(8) . . ?
O1 Na1 S1A 101.1(2) . . ?
O3 Na1 S1A 88.30(16) . . ?
O2 Na1 S1A 159.83(18) . . ?
S2C Na1 S1A 86.38(9) . . ?
S1B Na1 S1A 58.63(7) . . ?
O4 Na2 O5 80.8(2) . . ?
O4 Na2 O6 82.2(2) . . ?
O5 Na2 O6 82.35(19) . . ?
O4 Na2 S2A 103.22(17) . . ?
O5 Na2 S2A 175.88(19) . . ?
O6 Na2 S2A 97.21(15) . . ?
O4 Na2 S1D 106.51(17) . . ?
O5 Na2 S1D 87.59(16) . . ?
O6 Na2 S1D 165.53(17) . . ?
S2A Na2 S1D 92.07(10) . . ?
O4 Na2 S1C 162.55(19) . . ?
O5 Na2 S1C 108.76(16) . . ?
O6 Na2 S1C 113.03(16) . . ?
S2A Na2 S1C 67.61(8) . . ?
S1D Na2 S1C 60.59(7) . . ?
O4 Na2 C44 26.6(2) . . ?
O5 Na2 C44 106.1(2) . . ?
O6 Na2 C44 77.7(2) . . ?
S2A Na2 C44 77.77(18) . . ?
S1D Na2 C44 115.27(19) . . ?
S1C Na2 C44 144.6(2) . . ?
O5 Na3 O6 83.36(19) 2_554 2_554 ?
O5 Na3 O4 79.7(2) 2_554 2_554 ?
O6 Na3 O4 80.86(19) 2_554 2_554 ?
O5 Na3 S2B 95.28(17) 2_554 . ?
O6 Na3 S2B 97.24(15) 2_554 . ?
O4 Na3 S2B 174.74(19) 2_554 . ?
O5 Na3 S1D 155.75(18) 2_554 . ?
O6 Na3 S1D 114.75(16) 2_554 . ?
O4 Na3 S1D 117.64(17) 2_554 . ?
S2B Na3 S1D 67.61(8) . . ?
O5 Na3 S1C 105.66(16) 2_554 . ?
O6 Na3 S1C 166.58(17) 2_554 . ?
O4 Na3 S1C 90.87(16) 2_554 . ?
S2B Na3 S1C 91.87(9) . . ?
S1D Na3 S1C 59.97(7) . . ?
O5 Na3 C51 26.42(18) 2_554 2_554 ?
O6 Na3 C51 108.5(2) 2_554 2_554 ?
O4 Na3 C51 76.5(2) 2_554 2_554 ?
S2B Na3 C51 99.62(17) . 2_554 ?
S1D Na3 C51 135.92(18) . 2_554 ?
S1C Na3 C51 79.45(16) . 2_554 ?
O7 Na4 O8 93.3(2) . . ?
O7 Na4 S2D 124.28(19) . . ?
O8 Na4 S2D 106.55(16) . . ?
O7 Na4 S2B 99.21(17) . . ?
O8 Na4 S2B 153.39(18) . . ?
S2D Na4 S2B 85.63(10) . . ?
O7 Na4 C2B 93.6(2) . . ?
O8 Na4 C2B 121.0(2) . . ?
S2D Na4 C2B 116.70(17) . . ?
S2B Na4 C2B 35.24(15) . . ?
O7 Na4 S1B 142.97(19) . . ?
O8 Na4 S1B 88.71(16) . . ?
S2D Na4 S1B 90.12(9) . . ?
S2B Na4 S1B 67.28(8) . . ?
C2B Na4 S1B 54.89(15) . . ?
O7 Na4 C1B 109.3(2) . . ?
O8 Na4 C1B 98.6(2) . . ?
S2D Na4 C1B 117.94(16) . . ?
S2B Na4 C1B 55.12(15) . . ?
C2B Na4 C1B 25.90(18) . . ?
S1B Na4 C1B 34.23(15) . . ?
C11 O1 C14 109.1(6) . . ?
C11 O1 Na1 113.8(4) . . ?
C14 O1 Na1 120.1(5) . . ?
C24 O2 C21 107.6(6) . . ?
C24 O2 Na1 122.4(4) . . ?
C21 O2 Na1 113.8(4) . . ?
C31 O3 C34 108.4(6) . . ?
C31 O3 Na1 120.4(5) . . ?
C34 O3 Na1 116.8(5) . . ?
C44 O4 C41 109.0(6) . . ?
C44 O4 Na2 105.7(5) . . ?
C41 O4 Na2 113.4(5) . . ?
C44 O4 Na3 121.0(5) . 2 ?
C41 O4 Na3 121.4(4) . 2 ?
Na2 O4 Na3 81.5(2) . 2 ?
C54 O5 C51 107.7(6) . . ?
C54 O5 Na3 124.6(5) . 2 ?
C51 O5 Na3 106.7(4) . 2 ?
C54 O5 Na2 111.2(4) . . ?
C51 O5 Na2 122.9(5) . . ?
Na3 O5 Na2 83.41(19) 2 . ?
C61 O6 C64 107.7(6) . . ?
C61 O6 Na3 119.5(5) . 2 ?
C64 O6 Na3 113.4(4) . 2 ?
C61 O6 Na2 107.5(4) . . ?
C64 O6 Na2 126.2(5) . . ?
Na3 O6 Na2 81.38(18) 2 . ?
C71 O7 C74 110.1(6) . . ?
C71 O7 Na4 122.7(5) . . ?
C74 O7 Na4 122.1(5) . . ?
C81 O8 C84 105.6(6) . . ?
C81 O8 Na4 121.6(5) . . ?
C84 O8 Na4 112.3(5) . . ?
O1 C11 C12 107.9(7) . . ?
C11 C12 C13 101.7(6) . . ?
C14 C13 C12 103.3(6) . . ?
O1 C14 C13 105.5(7) . . ?
O2 C21 C22 106.0(7) . . ?
C23 C22 C21 102.9(7) . . ?
C24 C23 C22 101.2(8) . . ?
O2 C24 C23 104.9(7) . . ?
O3 C31 C32 107.0(7) . . ?
C31 C32 C33 101.0(7) . . ?
C32 C33 C34 101.1(7) . . ?
O3 C34 C33 105.3(7) . . ?
O4 C41 C42 106.3(6) . . ?
C43 C42 C41 102.7(7) . . ?
C42 C43 C44 102.7(7) . . ?
O4 C44 C43 105.7(7) . . ?
O4 C44 Na2 47.7(3) . . ?
C43 C44 Na2 113.7(5) . . ?
O5 C51 C52 107.1(6) . . ?
O5 C51 Na3 46.9(3) . 2 ?
C52 C51 Na3 133.5(5) . 2 ?
C51 C52 C53 103.1(6) . . ?
C54 C53 C52 100.1(6) . . ?
O5 C54 C53 105.3(6) . . ?
O6 C61 C62 106.8(7) . . ?
C61 C62 C63 102.7(7) . . ?
C64 C63 C62 101.5(7) . . ?
O6 C64 C63 106.2(7) . . ?
O7 C71 C72 105.5(7) . . ?
C73 C72 C71 101.4(7) . . ?
C74 C73 C72 104.0(7) . . ?
O7 C74 C73 105.9(7) . . ?
O8 C81 C82 105.9(7) . . ?
C81 C82 C83 104.2(8) . . ?
C84 C83 C82 103.3(8) . . ?
O8 C84 C83 103.2(7) . . ?

loop_
_geom_bond_atom_site_label_1
_geom_bond_atom_site_label_2
_geom_bond_distance
_geom_bond_site_symmetry_2
_geom_bond_publ_flag
U S2C 2.7900(19) . ?
U S1A 2.7999(19) . ?
U S2A 2.801(2) . ?
U S2D 2.8254(19) . ?
U S1B 2.8437(19) . ?
U S2B 2.8548(18) . ?
U S1C 2.8604(17) . ?
U S1D 2.8654(18) . ?
U Na4 3.697(3) . ?
U Na2 3.917(3) . ?
U Na3 3.955(3) . ?
U Na1 4.049(3) . ?
S1A C1A 1.751(8) . ?
S1A Na1 3.081(3) . ?
S2A C2A 1.763(8) . ?
S2A Na2 2.844(3) . ?
S3A C2A 1.765(8) . ?
S3A C3A 1.803(8) . ?
S4A C1A 1.787(7) . ?
S4A C4A 1.799(8) . ?
C1A C2A 1.355(10) . ?
C3A C4A 1.531(11) . ?
S1B C1B 1.774(7) . ?
S1B Na4 2.975(3) . ?
S1B Na1 3.022(3) . ?
S2B C2B 1.765(7) . ?
S2B Na4 2.872(3) . ?
S2B Na3 2.900(3) . ?
S3B C2B 1.775(7) . ?
S3B C3B 1.796(8) . ?
S4B C1B 1.765(7) . ?
S4B C4B 1.813(8) . ?
C1B C2B 1.348(10) . ?
C1B Na4 3.048(8) . ?
C2B Na4 2.953(8) . ?
C3B C4B 1.486(11) . ?
S1C C1C 1.764(7) . ?
S1C Na2 2.957(3) . ?
S1C Na3 2.993(3) . ?
S2C C2C 1.763(8) . ?
S2C Na1 2.902(4) . ?
S3C C2C 1.774(7) . ?
S3C C3C 1.801(8) . ?
S4C C1C 1.755(8) . ?
S4C C4C 1.766(10) . ?
C1C C2C 1.347(10) . ?
C3C C4C 1.518(12) . ?
S1D C1D 1.754(7) . ?
S1D Na2 2.905(3) . ?
S1D Na3 2.923(3) . ?
S2D C2D 1.778(7) . ?
S2D Na4 2.816(3) . ?
S3D C2D 1.773(8) . ?
S3D C3D 1.816(9) . ?
S4D C4D 1.771(8) . ?
S4D C1D 1.773(7) . ?
C1D C2D 1.344(10) . ?
C3D C4D 1.527(12) . ?
Na1 O1 2.342(6) . ?
Na1 O3 2.342(6) . ?
Na1 O2 2.360(6) . ?
Na2 O4 2.402(6) . ?
Na2 O5 2.415(6) . ?
Na2 O6 2.459(6) . ?
Na2 C44 3.129(9) . ?
Na2 Na3 3.194(4) 2 ?
Na2 Na4 6.812(4) . ?
Na3 O5 2.386(6) 2_554 ?
Na3 O6 2.440(6) 2_554 ?
Na3 O4 2.488(6) 2_554 ?
Na3 C51 3.129(8) 2_554 ?
Na3 Na2 3.194(4) 2_554 ?
Na4 O7 2.260(6) . ?
Na4 O8 2.319(6) . ?
O1 C11 1.424(11) . ?
O1 C14 1.459(9) . ?
O2 C24 1.444(9) . ?
O2 C21 1.456(9) . ?
O3 C31 1.429(9) . ?
O3 C34 1.457(8) . ?
O4 C44 1.457(9) . ?
O4 C41 1.458(9) . ?
O4 Na3 2.488(6) 2 ?
O5 C54 1.453(9) . ?
O5 C51 1.454(8) . ?
O5 Na3 2.386(6) 2 ?
O6 C61 1.451(9) . ?
O6 C64 1.454(9) . ?
O6 Na3 2.440(6) 2 ?
O7 C71 1.432(9) . ?
O7 C74 1.439(9) . ?
O8 C81 1.412(9) . ?
O8 C84 1.440(9) . ?
C11 C12 1.496(12) . ?
C12 C13 1.528(11) . ?
C13 C14 1.519(11) . ?
C21 C22 1.517(11) . ?
C22 C23 1.498(12) . ?
C23 C24 1.497(12) . ?
C31 C32 1.514(11) . ?
C32 C33 1.516(11) . ?
C33 C34 1.534(12) . ?
C41 C42 1.536(11) . ?
C42 C43 1.508(12) . ?
C43 C44 1.535(11) . ?
C51 C52 1.516(10) . ?
C51 Na3 3.129(8) 2 ?
C52 C53 1.533(11) . ?
C53 C54 1.523(10) . ?
C61 C62 1.494(11) . ?
C62 C63 1.514(11) . ?
C63 C64 1.505(11) . ?
C71 C72 1.525(11) . ?
C72 C73 1.512(12) . ?
C73 C74 1.504(11) . ?
C81 C82 1.509(12) . ?
C82 C83 1.543(12) . ?
C83 C84 1.519(12) . ?
